data_4030088
loop_
_publ_author_name
'Zaretsky, Serge'
'Adachi, Shinya'
'Rotstein, Benjamin H.'
'Hickey, Jennifer L.'
'Scully, Conor C. G.'
'St Denis, Jeffrey D.'
'Courtemanche, Rebecca'
'Yu, Joy C. Y.'
'Chung, Benjamin K. W.'
'Yudin, Andrei K.'

_publ_section_title
;
 Stereocontrolled Disruption of the Ugi Reaction toward the Production of
 Chiral Piperazinones: Substrate Scope and Process Development.
;
_journal_issue 21
_journal_name_full 'The Journal of organic chemistry'
_journal_page_first 9948
_journal_paper_doi 10.1021/jo5018316
_journal_volume 79
_journal_year 2014
_chemical_absolute_configuration ad
_chemical_formula_moiety 'C23 H27 N3 O2'
_chemical_formula_sum 'C23 H27 N3 O2'
_chemical_formula_weight 377.47
_chemical_name_systematic
;
 ?
;
_space_group_crystal_system orthorhombic
_space_group_IT_number 19
_space_group_name_Hall 'P 2ac 2ab'
_space_group_name_H-M_alt 'P 21 21 21'
_symmetry_space_group_name_Hall 'P 2ac 2ab'
_symmetry_space_group_name_H-M 'P 21 21 21'
_atom_sites_solution_hydrogens mixed
_audit_creation_method SHELXL-2013
_cell_angle_alpha 90
_cell_angle_beta 90
_cell_angle_gamma 90
_cell_formula_units_Z 4
_cell_length_a 9.090(2)
_cell_length_b 10.774(3)
_cell_length_c 21.624(5)
_cell_measurement_reflns_used 9375
_cell_measurement_temperature 147(2)
_cell_measurement_theta_max 66.17
_cell_measurement_theta_min 4.59
_cell_volume 2117.8(9)
_computing_cell_refinement APEX2
_computing_data_collection 'APEX2 (Bruker, 2007)'
_computing_data_reduction 'SAINT (Bruker, 2007)'
_computing_molecular_graphics 'PLATON (Spek, 2009)'
_computing_publication_material 'SHELXTL (Sheldrick, 2008)'
_computing_structure_refinement 'SHELXL-2013 (Sheldrick, 2013)'
_computing_structure_solution 'SHELXS-97 (Sheldrick, 2008)'
_diffrn_ambient_temperature 147(2)
_diffrn_measured_fraction_theta_full 0.962
_diffrn_measured_fraction_theta_max 0.987
_diffrn_measurement_device_type 'Bruker Kappa APEX-DUO CCD'
_diffrn_measurement_method '\f and \w scans'
_diffrn_radiation_type CuK\a
_diffrn_radiation_wavelength 1.54178
_diffrn_reflns_av_R_equivalents 0.0280
_diffrn_reflns_av_unetI/netI 0.0231
_diffrn_reflns_Laue_measured_fraction_full 0.962
_diffrn_reflns_Laue_measured_fraction_max 0.987
_diffrn_reflns_limit_h_max 9
_diffrn_reflns_limit_h_min -10
_diffrn_reflns_limit_k_max 12
_diffrn_reflns_limit_k_min -12
_diffrn_reflns_limit_l_max 25
_diffrn_reflns_limit_l_min -15
_diffrn_reflns_number 15303
_diffrn_reflns_point_group_measured_fraction_full 0.949
_diffrn_reflns_point_group_measured_fraction_max 0.977
_diffrn_reflns_theta_full 67.679
_diffrn_reflns_theta_max 66.285
_diffrn_reflns_theta_min 4.089
_diffrn_source 'Bruker ImuS'
_exptl_absorpt_coefficient_mu 0.607
_exptl_absorpt_correction_T_max 0.7528
_exptl_absorpt_correction_T_min 0.6804
_exptl_absorpt_correction_type multi-scan
_exptl_absorpt_process_details 'SADABS (Sheldrick, 1996)'
_exptl_crystal_colour colourless
_exptl_crystal_density_diffrn 1.184
_exptl_crystal_description needle
_exptl_crystal_F_000 808
_exptl_crystal_size_max 0.260
_exptl_crystal_size_mid 0.100
_exptl_crystal_size_min 0.040
_refine_diff_density_max 0.103
_refine_diff_density_min -0.165
_refine_diff_density_rms 0.033
_refine_ls_abs_structure_details
;
 Flack x determined using 1432 quotients [(I+)-(I-)]/[(I+)+(I-)]
 (Parsons and Flack (2004), Acta Cryst. A60, s61).
;
_refine_ls_abs_structure_Flack -0.09(8)
_refine_ls_extinction_method none
_refine_ls_goodness_of_fit_ref 1.073
_refine_ls_hydrogen_treatment mixed
_refine_ls_matrix_type full
_refine_ls_number_parameters 257
_refine_ls_number_reflns 3626
_refine_ls_number_restraints 0
_refine_ls_restrained_S_all 1.073
_refine_ls_R_factor_all 0.0290
_refine_ls_R_factor_gt 0.0274
_refine_ls_shift/su_max 0.000
_refine_ls_shift/su_mean 0.000
_refine_ls_structure_factor_coef Fsqd
_refine_ls_weighting_details
;
 w=1/[\s^2^(Fo^2^)+(0.0363P)^2^+0.3040P]
 where P=(Fo^2^+2Fc^2^)/3
;
_refine_ls_weighting_scheme calc
_refine_ls_wR_factor_gt 0.0692
_refine_ls_wR_factor_ref 0.0705
_reflns_Friedel_coverage 0.720
_reflns_Friedel_fraction_full 0.933
_reflns_Friedel_fraction_max 0.962
_reflns_number_gt 3486
_reflns_number_total 3626
_reflns_threshold_expression 'I > 2\s(I)'
_cod_data_source_file jo5018316_si_004.cif
_cod_data_source_block d13120
_cod_depositor_comments 'Adding full bibliography for 4030088--4030090.cif.'
_cod_original_cell_volume 2117.8(10)
_cod_database_code 4030088
_shelx_space_group_comment
;
The symmetry employed for this shelxl refinement is uniquely defined
by the following loop, which should always be used as a source of
symmetry information in preference to the above space-group names.
They are only intended as comments.
;
_shelx_estimated_absorpt_t_min 0.858
_shelx_estimated_absorpt_t_max 0.976
_shelxl_version_number 2013-2

loop_
_space_group_symop_operation_xyz
'x, y, z'
'x+1/2, -y+1/2, -z'
'-x, y+1/2, -z+1/2'
'-x+1/2, -y, z+1/2'

loop_
_atom_site_label
_atom_site_type_symbol
_atom_site_fract_x
_atom_site_fract_y
_atom_site_fract_z
_atom_site_U_iso_or_equiv
_atom_site_adp_type
_atom_site_occupancy
_atom_site_site_symmetry_order
_atom_site_calc_flag
_atom_site_refinement_flags_posn
_atom_site_refinement_flags_adp
O1 O 0.56461(15) 0.69419(10) 0.35406(5) 0.0260(3) Uani 1 1 d . .
O2 O 0.43880(15) 0.76673(10) 0.21578(5) 0.0269(3) Uani 1 1 d . .
N1 N 0.64840(17) 0.88641(13) 0.32799(6) 0.0217(3) Uani 1 1 d . .
N2 N 0.35905(17) 0.95567(13) 0.30236(6) 0.0207(3) Uani 1 1 d . .
N3 N 0.46075(17) 0.92118(13) 0.14414(6) 0.0210(3) Uani 1 1 d . .
C1 C 0.38573(19) 0.85864(15) 0.34895(7) 0.0197(4) Uani 1 1 d . .
H1A H 0.3816 0.8992 0.3905 0.024 Uiso 1 1 calc R U
C2 C 0.5389(2) 0.80256(15) 0.34184(7) 0.0205(4) Uani 1 1 d . .
C3 C 0.7327(2) 0.88330(16) 0.27001(8) 0.0255(4) Uani 1 1 d . .
H3A H 0.7099 0.8167 0.2399 0.031 Uiso 1 1 calc R U
H3B H 0.8373 0.9087 0.2715 0.031 Uiso 1 1 calc R U
C4 C 0.61830(19) 0.98090(15) 0.28103(8) 0.0205(4) Uani 1 1 d . .
H4A H 0.6566 1.0659 0.2903 0.025 Uiso 1 1 calc R U
C5 C 0.46577(18) 0.97568(14) 0.25281(7) 0.0184(3) Uani 1 1 d . .
H5A H 0.4448 1.0584 0.2337 0.022 Uiso 1 1 calc R U
C6 C 0.45307(19) 0.87713(15) 0.20197(7) 0.0189(3) Uani 1 1 d . .
C7 C 0.4489(2) 0.84630(16) 0.08664(8) 0.0244(4) Uani 1 1 d . .
C8 C 0.5757(2) 0.75387(19) 0.08351(9) 0.0351(5) Uani 1 1 d . .
H8A H 0.6694 0.7988 0.0844 0.053 Uiso 1 1 calc R U
H8B H 0.5688 0.7059 0.0451 0.053 Uiso 1 1 calc R U
H8C H 0.5704 0.6975 0.1190 0.053 Uiso 1 1 calc R U
C9 C 0.4572(3) 0.9389(2) 0.03356(8) 0.0390(5) Uani 1 1 d . .
H9A H 0.5524 0.9816 0.0346 0.059 Uiso 1 1 calc R U
H9B H 0.3778 0.9999 0.0377 0.059 Uiso 1 1 calc R U
H9C H 0.4468 0.8949 -0.0058 0.059 Uiso 1 1 calc R U
C10 C 0.3017(2) 0.77875(19) 0.08509(9) 0.0334(5) Uani 1 1 d . .
H10A H 0.2215 0.8394 0.0869 0.050 Uiso 1 1 calc R U
H10B H 0.2948 0.7227 0.1206 0.050 Uiso 1 1 calc R U
H10C H 0.2941 0.7307 0.0468 0.050 Uiso 1 1 calc R U
C11 C 0.22484(19) 1.01832(16) 0.30074(8) 0.0204(4) Uani 1 1 d . .
C12 C 0.1723(2) 1.07035(16) 0.24561(8) 0.0230(4) Uani 1 1 d . .
H12A H 0.2250 1.0575 0.2082 0.028 Uiso 1 1 calc R U
C13 C 0.0444(2) 1.14041(16) 0.24505(9) 0.0269(4) Uani 1 1 d . .
H13A H 0.0125 1.1771 0.2074 0.032 Uiso 1 1 calc R U
C14 C -0.0374(2) 1.15798(18) 0.29802(9) 0.0320(4) Uani 1 1 d . .
H14A H -0.1240 1.2073 0.2974 0.038 Uiso 1 1 calc R U
C15 C 0.0096(2) 1.1020(2) 0.35209(9) 0.0356(5) Uani 1 1 d . .
H15A H -0.0474 1.1109 0.3886 0.043 Uiso 1 1 calc R U
C16 C 0.1384(2) 1.03318(19) 0.35395(8) 0.0293(4) Uani 1 1 d . .
H16A H 0.1685 0.9957 0.3917 0.035 Uiso 1 1 calc R U
C17 C 0.2679(2) 0.75671(17) 0.34804(8) 0.0264(4) Uani 1 1 d . .
H17A H 0.1742 0.7950 0.3347 0.032 Uiso 1 1 calc R U
H17B H 0.2960 0.6955 0.3160 0.032 Uiso 1 1 calc R U
C18 C 0.2389(2) 0.68646(17) 0.40751(8) 0.0258(4) Uani 1 1 d . .
C19 C 0.2751(3) 0.73017(19) 0.46603(9) 0.0371(5) Uani 1 1 d . .
H19A H 0.3269 0.8063 0.4699 0.045 Uiso 1 1 calc R U
C20 C 0.2368(3) 0.6647(2) 0.51898(9) 0.0428(6) Uani 1 1 d . .
H20A H 0.2641 0.6959 0.5584 0.051 Uiso 1 1 calc R U
C21 C 0.1597(3) 0.55499(19) 0.51470(10) 0.0401(5) Uani 1 1 d . .
H21A H 0.1315 0.5114 0.5510 0.048 Uiso 1 1 calc R U
C22 C 0.1239(3) 0.5092(2) 0.45693(10) 0.0414(5) Uani 1 1 d . .
H22A H 0.0713 0.4334 0.4535 0.050 Uiso 1 1 calc R U
C23 C 0.1645(2) 0.57368(18) 0.40377(10) 0.0351(5) Uani 1 1 d . .
H23A H 0.1410 0.5402 0.3643 0.042 Uiso 1 1 calc R U
H3N H 0.465(2) 1.005(2) 0.1406(9) 0.030(5) Uiso 1 1 d . .

loop_
_atom_site_aniso_label
_atom_site_aniso_U_11
_atom_site_aniso_U_22
_atom_site_aniso_U_33
_atom_site_aniso_U_23
_atom_site_aniso_U_13
_atom_site_aniso_U_12
O1 0.0396(7) 0.0162(6) 0.0223(6) 0.0013(5) -0.0013(6) 0.0024(5)
O2 0.0443(8) 0.0147(6) 0.0216(6) 0.0006(5) 0.0018(6) -0.0041(5)
N1 0.0243(8) 0.0181(7) 0.0226(7) 0.0018(6) -0.0013(6) 0.0017(6)
N2 0.0254(8) 0.0200(7) 0.0168(7) 0.0036(5) 0.0025(6) 0.0029(6)
N3 0.0313(8) 0.0149(7) 0.0167(7) 0.0004(5) 0.0020(6) -0.0020(6)
C1 0.0281(9) 0.0175(8) 0.0133(7) 0.0014(6) -0.0004(7) -0.0014(7)
C2 0.0325(10) 0.0164(8) 0.0125(7) -0.0017(6) -0.0039(7) -0.0015(7)
C3 0.0269(9) 0.0213(9) 0.0282(9) 0.0024(7) 0.0026(8) 0.0029(8)
C4 0.0263(9) 0.0139(8) 0.0212(8) 0.0023(6) 0.0007(7) -0.0001(7)
C5 0.0242(9) 0.0145(8) 0.0166(7) 0.0014(6) 0.0024(7) 0.0004(7)
C6 0.0217(8) 0.0165(8) 0.0185(8) -0.0001(6) -0.0002(7) -0.0011(7)
C7 0.0333(10) 0.0230(9) 0.0168(8) -0.0032(7) 0.0021(8) -0.0047(8)
C8 0.0395(12) 0.0330(10) 0.0329(10) -0.0100(9) 0.0093(9) 0.0007(9)
C9 0.0617(14) 0.0384(11) 0.0169(8) 0.0018(8) 0.0025(10) -0.0080(11)
C10 0.0355(11) 0.0379(11) 0.0268(9) -0.0039(8) -0.0030(8) -0.0080(9)
C11 0.0204(8) 0.0183(8) 0.0224(8) -0.0022(6) -0.0012(7) -0.0021(7)
C12 0.0241(9) 0.0227(8) 0.0223(8) 0.0010(7) -0.0002(7) -0.0027(7)
C13 0.0230(9) 0.0264(9) 0.0314(9) 0.0046(7) -0.0058(8) -0.0031(8)
C14 0.0199(9) 0.0359(10) 0.0402(10) -0.0034(8) -0.0023(8) 0.0035(9)
C15 0.0252(10) 0.0528(13) 0.0288(10) -0.0064(9) 0.0036(8) 0.0066(9)
C16 0.0258(10) 0.0414(11) 0.0207(9) -0.0003(8) -0.0015(8) 0.0030(9)
C17 0.0313(10) 0.0247(9) 0.0231(9) 0.0032(7) -0.0024(8) -0.0056(8)
C18 0.0265(9) 0.0230(9) 0.0278(9) 0.0053(7) 0.0039(7) 0.0009(8)
C19 0.0544(13) 0.0286(10) 0.0285(10) -0.0001(8) 0.0118(10) -0.0061(10)
C20 0.0647(15) 0.0378(12) 0.0258(10) 0.0011(9) 0.0156(10) 0.0006(11)
C21 0.0484(13) 0.0333(11) 0.0384(11) 0.0127(9) 0.0209(10) 0.0053(10)
C22 0.0429(12) 0.0311(11) 0.0503(13) 0.0148(9) 0.0056(10) -0.0072(10)
C23 0.0385(11) 0.0293(10) 0.0375(11) 0.0075(8) -0.0025(9) -0.0070(9)

loop_
_atom_type_symbol
_atom_type_description
_atom_type_scat_dispersion_real
_atom_type_scat_dispersion_imag
_atom_type_scat_source
C C 0.0181 0.0091 'International Tables Vol C Tables 4.2.6.8 and 6.1.1.4'
H H 0.0000 0.0000 'International Tables Vol C Tables 4.2.6.8 and 6.1.1.4'
N N 0.0311 0.0180 'International Tables Vol C Tables 4.2.6.8 and 6.1.1.4'
O O 0.0492 0.0322 'International Tables Vol C Tables 4.2.6.8 and 6.1.1.4'

loop_
_geom_angle_atom_site_label_1
_geom_angle_atom_site_label_2
_geom_angle_atom_site_label_3
_geom_angle
C2 N1 C4 118.18(14)
C2 N1 C3 123.19(14)
C4 N1 C3 61.42(11)
C11 N2 C5 119.40(13)
C11 N2 C1 120.33(14)
C5 N2 C1 119.82(14)
C6 N3 C7 125.80(14)
C6 N3 H3N 115.7(13)
C7 N3 H3N 118.2(13)
N2 C1 C2 111.27(13)
N2 C1 C17 112.62(14)
C2 C1 C17 110.63(13)
N2 C1 H1A 107.3
C2 C1 H1A 107.3
C17 C1 H1A 107.3
O1 C2 N1 122.49(17)
O1 C2 C1 122.13(16)
N1 C2 C1 114.93(14)
N1 C3 C4 59.09(11)
N1 C3 H3A 117.9
C4 C3 H3A 117.9
N1 C3 H3B 117.9
C4 C3 H3B 117.9
H3A C3 H3B 115.0
N1 C4 C3 59.49(11)
N1 C4 C5 115.12(14)
C3 C4 C5 123.02(15)
N1 C4 H4A 115.7
C3 C4 H4A 115.7
C5 C4 H4A 115.7
N2 C5 C4 108.51(13)
N2 C5 C6 111.94(13)
C4 C5 C6 112.54(14)
N2 C5 H5A 107.9
C4 C5 H5A 107.9
C6 C5 H5A 107.9
O2 C6 N3 124.99(15)
O2 C6 C5 120.16(14)
N3 C6 C5 114.84(14)
N3 C7 C9 105.74(14)
N3 C7 C10 109.97(15)
C9 C7 C10 109.88(17)
N3 C7 C8 109.69(15)
C9 C7 C8 110.92(16)
C10 C7 C8 110.53(15)
C7 C8 H8A 109.5
C7 C8 H8B 109.5
H8A C8 H8B 109.5
C7 C8 H8C 109.5
H8A C8 H8C 109.5
H8B C8 H8C 109.5
C7 C9 H9A 109.5
C7 C9 H9B 109.5
H9A C9 H9B 109.5
C7 C9 H9C 109.5
H9A C9 H9C 109.5
H9B C9 H9C 109.5
C7 C10 H10A 109.5
C7 C10 H10B 109.5
H10A C10 H10B 109.5
C7 C10 H10C 109.5
H10A C10 H10C 109.5
H10B C10 H10C 109.5
N2 C11 C12 120.86(15)
N2 C11 C16 121.64(15)
C12 C11 C16 117.50(16)
C13 C12 C11 120.73(16)
C13 C12 H12A 119.6
C11 C12 H12A 119.6
C14 C13 C12 121.34(17)
C14 C13 H13A 119.3
C12 C13 H13A 119.3
C13 C14 C15 118.38(17)
C13 C14 H14A 120.8
C15 C14 H14A 120.8
C14 C15 C16 121.24(18)
C14 C15 H15A 119.4
C16 C15 H15A 119.4
C15 C16 C11 120.69(17)
C15 C16 H16A 119.7
C11 C16 H16A 119.7
C18 C17 C1 117.91(15)
C18 C17 H17A 107.8
C1 C17 H17A 107.8
C18 C17 H17B 107.8
C1 C17 H17B 107.8
H17A C17 H17B 107.2
C19 C18 C23 117.60(17)
C19 C18 C17 124.22(17)
C23 C18 C17 118.09(17)
C20 C19 C18 121.3(2)
C20 C19 H19A 119.3
C18 C19 H19A 119.3
C21 C20 C19 120.5(2)
C21 C20 H20A 119.7
C19 C20 H20A 119.7
C20 C21 C22 119.12(18)
C20 C21 H21A 120.4
C22 C21 H21A 120.4
C21 C22 C23 120.4(2)
C21 C22 H22A 119.8
C23 C22 H22A 119.8
C22 C23 C18 121.0(2)
C22 C23 H23A 119.5
C18 C23 H23A 119.5

loop_
_geom_bond_atom_site_label_1
_geom_bond_atom_site_label_2
_geom_bond_distance
O1 C2 1.220(2)
O2 C6 1.233(2)
N1 C2 1.377(2)
N1 C4 1.464(2)
N1 C3 1.470(2)
N2 C11 1.395(2)
N2 C5 1.461(2)
N2 C1 1.472(2)
N3 C6 1.339(2)
N3 C7 1.486(2)
N3 H3N 0.91(2)
C1 C2 1.526(3)
C1 C17 1.534(2)
C1 H1A 1.0000
C3 C4 1.498(2)
C3 H3A 0.9900
C3 H3B 0.9900
C4 C5 1.516(2)
C4 H4A 1.0000
C5 C6 1.533(2)
C5 H5A 1.0000
C7 C9 1.523(2)
C7 C10 1.523(3)
C7 C8 1.525(3)
C8 H8A 0.9800
C8 H8B 0.9800
C8 H8C 0.9800
C9 H9A 0.9800
C9 H9B 0.9800
C9 H9C 0.9800
C10 H10A 0.9800
C10 H10B 0.9800
C10 H10C 0.9800
C11 C12 1.401(2)
C11 C16 1.402(2)
C12 C13 1.386(3)
C12 H12A 0.9500
C13 C14 1.379(3)
C13 H13A 0.9500
C14 C15 1.383(3)
C14 H14A 0.9500
C15 C16 1.386(3)
C15 H15A 0.9500
C16 H16A 0.9500
C17 C18 1.515(2)
C17 H17A 0.9900
C17 H17B 0.9900
C18 C19 1.390(3)
C18 C23 1.393(3)
C19 C20 1.389(3)
C19 H19A 0.9500
C20 C21 1.378(3)
C20 H20A 0.9500
C21 C22 1.382(3)
C21 H21A 0.9500
C22 C23 1.393(3)
C22 H22A 0.9500
C23 H23A 0.9500

loop_
_geom_hbond_atom_site_label_D
_geom_hbond_atom_site_label_H
_geom_hbond_atom_site_label_A
_geom_hbond_distance_DH
_geom_hbond_distance_HA
_geom_hbond_distance_DA
_geom_hbond_angle_DHA
_geom_hbond_site_symmetry_A
N3 H3N O1 0.91(2) 2.06(2) 2.951(2) 167.4(19) 3_655

loop_
_geom_torsion_atom_site_label_1
_geom_torsion_atom_site_label_2
_geom_torsion_atom_site_label_3
_geom_torsion_atom_site_label_4
_geom_torsion
C11 N2 C1 C2 179.72(14)
C5 N2 C1 C2 7.5(2)
C11 N2 C1 C17 54.9(2)
C5 N2 C1 C17 -117.38(17)
C4 N1 C2 O1 143.58(15)
C3 N1 C2 O1 70.9(2)
C4 N1 C2 C1 -43.97(19)
C3 N1 C2 C1 -116.64(16)
N2 C1 C2 O1 -147.67(15)
C17 C1 C2 O1 -21.7(2)
N2 C1 C2 N1 39.85(18)
C17 C1 C2 N1 165.83(13)
C2 N1 C3 C4 106.64(18)
C2 N1 C4 C3 -114.54(16)
C2 N1 C4 C5 0.4(2)
C3 N1 C4 C5 114.98(16)
N1 C3 C4 C5 -101.81(17)
C11 N2 C5 C4 140.37(15)
C1 N2 C5 C4 -47.32(19)
C11 N2 C5 C6 -94.83(17)
C1 N2 C5 C6 77.47(18)
N1 C4 C5 N2 43.59(18)
C3 C4 C5 N2 112.24(16)
N1 C4 C5 C6 -80.85(17)
C3 C4 C5 C6 -12.2(2)
C7 N3 C6 O2 2.0(3)
C7 N3 C6 C5 -178.85(16)
N2 C5 C6 O2 -43.9(2)
C4 C5 C6 O2 78.6(2)
N2 C5 C6 N3 136.88(15)
C4 C5 C6 N3 -100.59(17)
C6 N3 C7 C9 177.42(19)
C6 N3 C7 C10 58.8(2)
C6 N3 C7 C8 -62.9(2)
C5 N2 C11 C12 18.7(2)
C1 N2 C11 C12 -153.59(16)
C5 N2 C11 C16 -160.47(16)
C1 N2 C11 C16 27.3(2)
N2 C11 C12 C13 -175.18(15)
C16 C11 C12 C13 4.0(3)
C11 C12 C13 C14 -2.0(3)
C12 C13 C14 C15 -1.1(3)
C13 C14 C15 C16 2.2(3)
C14 C15 C16 C11 -0.1(3)
N2 C11 C16 C15 176.20(17)
C12 C11 C16 C15 -3.0(3)
N2 C1 C17 C18 -153.02(16)
C2 C1 C17 C18 81.76(19)
C1 C17 C18 C19 20.9(3)
C1 C17 C18 C23 -162.58(17)
C23 C18 C19 C20 -0.8(3)
C17 C18 C19 C20 175.8(2)
C18 C19 C20 C21 -1.0(4)
C19 C20 C21 C22 1.6(4)
C20 C21 C22 C23 -0.4(3)
C21 C22 C23 C18 -1.4(3)
C19 C18 C23 C22 1.9(3)
C17 C18 C23 C22 -174.8(2)
